data_8103867
loop_
_publ_author_name
'Gougeon, P.'
'Ansel, D.'
'Halet, J.F.'
'Bauer, J.'

_publ_section_title
;
 Crystal structure of pentadecalanthanum tetradecaboride nonadecacarbide,
 La15 B14 C19
;
_journal_name_full 'Zeitschrift fuer Kristallographie (149,1979-)'
_journal_page_first 823
_journal_page_last 824
_journal_volume 211
_journal_year 1996
_chemical_formula_sum 'C19 B14 La15'
_chemical_name_systematic 'La15 B14 C19'
_space_group_IT_number 14
_symmetry_space_group_name_Hall '-P 2ybc'
_symmetry_space_group_name_H-M 'P 1 21/c 1'
_cell_angle_alpha 90
_cell_angle_beta 94.45
_cell_angle_gamma 90
_cell_formula_units_Z 2
_cell_length_a 8.671
_cell_length_b 8.656
_cell_length_c 19.953
_cell_volume 1493.081
_citation_journal_id_ASTM ZEKRDZ
_cod_data_source_file Gougeon_ZEKRDZ_1996_1922.cif
_cod_data_source_block C19B14La15
_cod_database_code 8103867

loop_
_symmetry_equiv_pos_as_xyz
x,y,z
-x,y+1/2,-z+1/2
-x,-y,-z
x,-y-1/2,z-1/2

loop_
_atom_site_label
_atom_site_type_symbol
_atom_site_fract_x
_atom_site_fract_y
_atom_site_fract_z
_atom_site_occupancy
_atom_site_U_iso_or_equiv
La1 La 0.303 0.4001 0.00441 1 0.0
La4 La 0.1652 0.2884 -0.16718 1 0.0
B6 B 0.452 0.391 0.795 1 0.0
C4 C 0.133 0.7 0.66 1 0.0
La6 La -0.3694 0.2019 -0.36122 1 0.0
C3 C 0.122 0.671 0.726 1 0.0
La2 La -0.1144 0.2056 -0.02664 1 0.0
C1 C 0 0.5 0 1 0.0
B4 B 0.206 0.397 0.53 1 0.0
La3 La -0.0305 -0.1003 -0.1546 1 0.0
C8 C 0.386 0.297 0.731 1 0.0
C9 C 0.487 0.386 0.8691 1 0.0
La7 La 0.2364 -0.012 -0.3068 1 0.0
B7 B 0.559 0.326 0.934 1 0.0
B1 B 0.022 0.528 0.929 1 0.0
B2 B 0.076 0.604 0.792 1 0.0
C7 C 0.305 0.36 0.593 1 0.0
B3 B 0.256 0.489 0.394 1 0.0
C5 C 0.263 0.507 0.323 1 0.0
B5 B 0.328 0.3 0.658 1 0.0
C2 C 0.061 0.588 0.865 1 0.0
C6 C 0.192 0.418 0.455 1 0.0
C10 C 0.602 0.305 1.0042 1 0.0
La8 La 0.5 0 0 1 0.0
La5 La 0.4352 -0.0932 0.17779 1 0.0
